data_7033935
loop_
_publ_author_name
'Miyamoto, Yasuhiro'
'Takamizawa, Satoshi'

_publ_section_title
;
 Deformation twinning of ferrocene crystals assisted by the rotational
 mobility of cyclopentadienyl rings.
;
_journal_issue 12
_journal_name_full 'Dalton transactions (Cambridge, England : 2003)'
_journal_page_first 5688
_journal_page_last 5691
_journal_paper_doi 10.1039/c4dt03922j
_journal_volume 44
_journal_year 2015
_chemical_formula_sum 'C10 H10 Ni'
_chemical_formula_weight 188.89
_chemical_name_systematic
; 
 ? 
;
_space_group_IT_number 14
_symmetry_cell_setting monoclinic
_symmetry_space_group_name_Hall '-P 2yn'
_symmetry_space_group_name_H-M 'P 1 21/n 1'
_atom_sites_solution_hydrogens geom
_atom_sites_solution_primary direct
_atom_sites_solution_secondary difmap
_audit_creation_method SHELXL-97
_audit_update_record
;
2015-01-31 deposited with the CCDC.
2015-02-09 downloaded from the CCDC.
;
_cell_angle_alpha 90.00
_cell_angle_beta 91.841(6)
_cell_angle_gamma 90.00
_cell_formula_units_Z 2
_cell_length_a 5.8966(19)
_cell_length_b 7.859(2)
_cell_length_c 9.135(3)
_cell_measurement_reflns_used 1228
_cell_measurement_temperature 298(2)
_cell_measurement_theta_max 51.859
_cell_measurement_theta_min 6.840
_cell_volume 423.1(2)
_computing_cell_refinement 'Bruker SMART'
_computing_data_collection 'Bruker SMART'
_computing_data_reduction 'Bruker SAINT'
_computing_molecular_graphics 'Bruker SHELXTL'
_computing_publication_material 'Bruker SHELXTL'
_computing_structure_refinement 'SHELXL-97 (Sheldrick, 1997)'
_computing_structure_solution 'SHELXS-97 (Sheldrick, 1990)'
_diffrn_ambient_temperature 298(2)
_diffrn_detector_area_resol_mean 8.366
_diffrn_measured_fraction_theta_full 0.966
_diffrn_measured_fraction_theta_max 0.966
_diffrn_measurement_device_type 'CCD area detector'
_diffrn_measurement_method 'phi and omega scans'
_diffrn_radiation_monochromator graphite
_diffrn_radiation_source 'fine-focus sealed tube'
_diffrn_radiation_type MoK\a
_diffrn_radiation_wavelength 0.71073
_diffrn_reflns_av_R_equivalents 0.0398
_diffrn_reflns_limit_h_max 7
_diffrn_reflns_limit_h_min -7
_diffrn_reflns_limit_k_max 10
_diffrn_reflns_limit_k_min -9
_diffrn_reflns_limit_l_max 7
_diffrn_reflns_limit_l_min -12
_diffrn_reflns_number 2691
_diffrn_reflns_theta_full 28.11
_diffrn_reflns_theta_max 28.11
_diffrn_reflns_theta_min 3.42
_exptl_absorpt_coefficient_mu 2.218
_exptl_absorpt_correction_T_max 0.7767
_exptl_absorpt_correction_T_min 0.5559
_exptl_absorpt_correction_type empirical
_exptl_absorpt_process_details
;
SADABS; sheldrick, 1996
;
_exptl_crystal_colour green
_exptl_crystal_density_diffrn 1.483
_exptl_crystal_density_method 'not measured'
_exptl_crystal_description polygonal
_exptl_crystal_F_000 196
_exptl_crystal_size_max 0.30
_exptl_crystal_size_mid 0.22
_exptl_crystal_size_min 0.12
_refine_diff_density_max 0.795
_refine_diff_density_min -0.348
_refine_diff_density_rms 0.093
_refine_ls_extinction_method none
_refine_ls_goodness_of_fit_ref 1.031
_refine_ls_hydrogen_treatment constr
_refine_ls_matrix_type full
_refine_ls_number_parameters 98
_refine_ls_number_reflns 996
_refine_ls_number_restraints 120
_refine_ls_restrained_S_all 1.021
_refine_ls_R_factor_all 0.0621
_refine_ls_R_factor_gt 0.0491
_refine_ls_shift/su_max 0.000
_refine_ls_shift/su_mean 0.000
_refine_ls_structure_factor_coef Fsqd
_refine_ls_weighting_details 'calc w=1/[\s^2^(Fo^2^)+(0.0000P)^2^+0.0875P] where P=(Fo^2^+2Fc^2^)/3'
_refine_ls_weighting_scheme calc
_refine_ls_wR_factor_gt 0.1175
_refine_ls_wR_factor_ref 0.1323
_reflns_number_gt 730
_reflns_number_total 996
_reflns_threshold_expression >2sigma(I)
_cod_data_source_file c4dt03922j2.cif
_cod_data_source_block nickelocene_twin_daughter
_cod_depositor_comments
;
The following automatic conversions were performed:

'_symmetry_cell_setting' value 'Monoclinic' changed to 'monoclinic'
according to
/usr/data/users/saulius/crontab/automatic-downloads/rss-feeds/RSC/lib/dictionaries/cif_core.dic
dictionary named 'cif_core.dic' version 2.4.2 from 2011-04-26.

Automatic conversion script
Id: cif_fix_values 3008 2015-01-20 13:52:24Z robertas 

 Adding full bibliography for 7033930--7033937.cif.
;
_cod_original_sg_symbol_H-M P2(1)/n
_cod_database_code 7033935
_diffrn_reflns_av_uneti/neti' 0.1088

loop_
_symmetry_equiv_pos_as_xyz
'x, y, z'
'-x+1/2, y+1/2, -z+1/2'
'-x, -y, -z'
'x-1/2, -y-1/2, z-1/2'

loop_
_atom_site_label
_atom_site_type_symbol
_atom_site_fract_x
_atom_site_fract_y
_atom_site_fract_z
_atom_site_U_iso_or_equiv
_atom_site_adp_type
_atom_site_occupancy
_atom_site_symmetry_multiplicity
_atom_site_calc_flag
_atom_site_refinement_flags
_atom_site_disorder_assembly
_atom_site_disorder_group
C1 C -0.065(4) 0.358(2) 0.688(2) 0.057(3) Uani 0.248(8) 1 d PU A 1
H1 H -0.1887 0.3834 0.7448 0.069 Uiso 0.248(8) 1 calc PR A 1
C2 C 0.144(4) 0.435(3) 0.711(2) 0.060(3) Uani 0.248(8) 1 d PU A 1
H2 H 0.1881 0.5161 0.7802 0.071 Uiso 0.248(8) 1 calc PR A 1
C3 C 0.270(3) 0.361(3) 0.603(3) 0.058(3) Uani 0.248(8) 1 d PU A 1
H3 H 0.4217 0.3847 0.5870 0.070 Uiso 0.248(8) 1 calc PR A 1
C4 C 0.145(4) 0.250(3) 0.526(3) 0.057(3) Uani 0.248(8) 1 d PU A 1
H4 H 0.1973 0.1851 0.4494 0.069 Uiso 0.248(8) 1 calc PR A 1
C5 C -0.076(4) 0.244(2) 0.577(2) 0.055(3) Uani 0.248(8) 1 d PU A 1
H5 H -0.1988 0.1783 0.5432 0.066 Uiso 0.248(8) 1 calc PR A 1
C6 C 0.0564(13) 0.2320(7) 0.5324(9) 0.0635(17) Uani 0.752(8) 1 d PU A 2
H6 H 0.0152 0.1518 0.4616 0.076 Uiso 0.752(8) 1 calc PR A 2
C7 C -0.0801(10) 0.2909(9) 0.6442(9) 0.0659(16) Uani 0.752(8) 1 d PU A 2
H7 H -0.2277 0.2556 0.6604 0.079 Uiso 0.752(8) 1 calc PR A 2
C10 C 0.2673(11) 0.3158(7) 0.5461(7) 0.0552(13) Uani 0.752(8) 1 d PU A 2
H10 H 0.3908 0.3003 0.4867 0.066 Uiso 0.752(8) 1 calc PR A 2
C8 C 0.0418(13) 0.4121(8) 0.7280(6) 0.0594(15) Uani 0.752(8) 1 d PU A 2
H8 H -0.0094 0.4711 0.8088 0.071 Uiso 0.752(8) 1 calc PR A 2
C9 C 0.2567(10) 0.4269(7) 0.6660(6) 0.0526(12) Uani 0.752(8) 1 d PU A 2
H9 H 0.3728 0.4987 0.6992 0.063 Uiso 0.752(8) 1 calc PR A 2
Ni1 Ni 0.0000 0.5000 0.5000 0.0451(3) Uani 1 2 d S . .

loop_
_atom_site_aniso_label
_atom_site_aniso_U_11
_atom_site_aniso_U_22
_atom_site_aniso_U_33
_atom_site_aniso_U_23
_atom_site_aniso_U_13
_atom_site_aniso_U_12
C1 0.064(5) 0.052(5) 0.055(5) 0.010(5) -0.010(5) 0.004(5)
C2 0.067(6) 0.059(5) 0.051(5) 0.005(4) -0.016(5) 0.003(5)
C3 0.057(4) 0.057(5) 0.059(6) 0.006(5) -0.013(5) 0.004(5)
C4 0.063(6) 0.048(5) 0.061(5) 0.004(4) -0.006(5) 0.007(5)
C5 0.061(5) 0.042(5) 0.060(5) 0.009(4) -0.015(5) -0.006(5)
C6 0.074(4) 0.037(2) 0.077(3) 0.007(2) -0.026(4) -0.005(3)
C7 0.070(3) 0.056(3) 0.071(4) 0.024(3) -0.014(3) -0.012(3)
C10 0.064(3) 0.052(2) 0.048(2) -0.004(2) -0.010(2) 0.014(2)
C8 0.073(4) 0.063(3) 0.042(2) 0.0076(19) -0.003(2) 0.001(3)
C9 0.061(3) 0.054(2) 0.042(2) -0.002(2) -0.013(2) 0.000(2)
Ni1 0.0512(4) 0.0386(4) 0.0450(4) 0.00817(17) -0.0058(3) 0.00044(16)

loop_
_atom_type_symbol
_atom_type_description
_atom_type_scat_dispersion_real
_atom_type_scat_dispersion_imag
_atom_type_scat_source
C C 0.0033 0.0016 'International Tables Vol C Tables 4.2.6.8 and 6.1.1.4'
H H 0.0000 0.0000 'International Tables Vol C Tables 4.2.6.8 and 6.1.1.4'
Ni Ni 0.3393 1.1124 'International Tables Vol C Tables 4.2.6.8 and 6.1.1.4'

loop_
_geom_angle_atom_site_label_1
_geom_angle_atom_site_label_2
_geom_angle_atom_site_label_3
_geom_angle
_geom_angle_site_symmetry_1
_geom_angle_site_symmetry_3
C5 C1 C2 115(2) . .
C5 C1 Ni1 75.2(11) . .
C2 C1 Ni1 72.8(11) . .
C3 C2 C1 101.9(18) . .
C3 C2 Ni1 70.7(11) . .
C1 C2 Ni1 69.1(10) . .
C4 C3 C2 110.5(18) . .
C4 C3 Ni1 73.0(12) . .
C2 C3 Ni1 71.6(10) . .
C3 C4 C5 111(2) . .
C3 C4 Ni1 70.9(12) . .
C5 C4 Ni1 72.4(11) . .
C1 C5 C4 101(2) . .
C1 C5 Ni1 67.8(10) . .
C4 C5 Ni1 70.0(13) . .
C7 C6 C10 107.9(6) . .
C7 C6 Ni1 71.7(3) . .
C10 C6 Ni1 71.8(3) . .
C6 C7 C8 109.0(5) . .
C6 C7 Ni1 70.5(3) . .
C8 C7 Ni1 72.5(3) . .
C9 C10 C6 107.4(5) . .
C9 C10 Ni1 71.7(3) . .
C6 C10 Ni1 70.2(3) . .
C7 C8 C9 106.7(5) . .
C7 C8 Ni1 70.0(3) . .
C9 C8 Ni1 70.6(3) . .
C10 C9 C8 109.0(5) . .
C10 C9 Ni1 70.7(3) . .
C8 C9 Ni1 71.9(3) . .
C1 Ni1 C1 180.000(3) . 3_566
C1 Ni1 C3 61.1(8) . .
C1 Ni1 C3 118.9(8) 3_566 .
C1 Ni1 C3 118.9(8) . 3_566
C1 Ni1 C3 61.1(8) 3_566 3_566
C3 Ni1 C3 180.000(3) . 3_566
C1 Ni1 C2 141.9(7) . 3_566
C1 Ni1 C2 38.1(7) 3_566 3_566
C3 Ni1 C2 142.3(8) . 3_566
C3 Ni1 C2 37.7(8) 3_566 3_566
C1 Ni1 C2 38.1(7) . .
C1 Ni1 C2 141.9(7) 3_566 .
C3 Ni1 C2 37.7(8) . .
C3 Ni1 C2 142.3(8) 3_566 .
C2 Ni1 C2 180.000(5) 3_566 .
C1 Ni1 C6 53.0(5) . .
C1 Ni1 C6 127.0(5) 3_566 .
C3 Ni1 C6 47.6(6) . .
C3 Ni1 C6 132.4(6) 3_566 .
C2 Ni1 C6 114.3(7) 3_566 .
C2 Ni1 C6 65.7(7) . .
C1 Ni1 C6 127.0(5) . 3_566
C1 Ni1 C6 53.0(5) 3_566 3_566
C3 Ni1 C6 132.4(6) . 3_566
C3 Ni1 C6 47.6(6) 3_566 3_566
C2 Ni1 C6 65.7(7) 3_566 3_566
C2 Ni1 C6 114.3(7) . 3_566
C6 Ni1 C6 180.000(1) . 3_566
C1 Ni1 C4 60.3(8) . .
C1 Ni1 C4 119.7(8) 3_566 .
C3 Ni1 C4 36.1(7) . .
C3 Ni1 C4 143.9(7) 3_566 .
C2 Ni1 C4 117.6(9) 3_566 .
C2 Ni1 C4 62.4(9) . .
C6 Ni1 C4 14.5(6) . .
C6 Ni1 C4 165.5(6) 3_566 .
C1 Ni1 C4 119.7(8) . 3_566
C1 Ni1 C4 60.3(8) 3_566 3_566
C3 Ni1 C4 143.9(7) . 3_566
C3 Ni1 C4 36.1(7) 3_566 3_566
C2 Ni1 C4 62.4(9) 3_566 3_566
C2 Ni1 C4 117.6(9) . 3_566
C6 Ni1 C4 165.5(6) . 3_566
C6 Ni1 C4 14.5(6) 3_566 3_566
C4 Ni1 C4 180.0(13) . 3_566
C1 Ni1 C7 17.9(5) . .
C1 Ni1 C7 162.1(5) 3_566 .
C3 Ni1 C7 61.0(5) . .
C3 Ni1 C7 119.0(5) 3_566 .
C2 Ni1 C7 129.7(6) 3_566 .
C2 Ni1 C7 50.3(6) . .
C6 Ni1 C7 37.8(2) . .
C6 Ni1 C7 142.2(2) 3_566 .
C4 Ni1 C7 48.2(6) . .
C4 Ni1 C7 131.8(6) 3_566 .
C1 Ni1 C7 162.1(5) . 3_566
C1 Ni1 C7 17.9(5) 3_566 3_566
C3 Ni1 C7 119.0(5) . 3_566
C3 Ni1 C7 61.0(5) 3_566 3_566
C2 Ni1 C7 50.3(6) 3_566 3_566
C2 Ni1 C7 129.7(6) . 3_566
C6 Ni1 C7 142.2(2) . 3_566
C6 Ni1 C7 37.8(2) 3_566 3_566
C4 Ni1 C7 131.8(6) . 3_566
C4 Ni1 C7 48.2(6) 3_566 3_566
C7 Ni1 C7 180.000(1) . 3_566

loop_
_geom_bond_atom_site_label_1
_geom_bond_atom_site_label_2
_geom_bond_distance
_geom_bond_site_symmetry_2
C1 C5 1.36(2) .
C1 C2 1.38(3) .
C1 Ni1 2.092(17) .
C2 C3 1.38(3) .
C2 Ni1 2.140(18) .
C3 C4 1.33(3) .
C3 Ni1 2.128(16) .
C4 C5 1.40(3) .
C4 Ni1 2.15(2) .
C5 Ni1 2.185(16) .
C6 C7 1.399(9) .
C6 C10 1.409(7) .
C6 Ni1 2.151(6) .
C7 C8 1.405(8) .
C7 Ni1 2.167(5) .
C10 C9 1.404(6) .
C10 Ni1 2.171(5) .
C8 C9 1.410(8) .
C8 Ni1 2.201(5) .
C9 Ni1 2.185(4) .
Ni1 C1 2.092(17) 3_566
Ni1 C3 2.128(16) 3_566
Ni1 C2 2.140(18) 3_566
Ni1 C6 2.151(6) 3_566
Ni1 C4 2.15(2) 3_566
Ni1 C7 2.167(5) 3_566
